data_2018598
loop_
_publ_author_name
'de Sousa, Alvaro S.'
'Sannasy, Denzel'
'Fernandes, Manuel A.'
'Marques, Helder M.'

_publ_section_title
;
 Helical self-assembly of
 2-(1,4,7,10-tetraazacyclododecan-1-yl)cyclohexan-1-ol (cycyclen)
;
_journal_coeditor_code DT3014
_journal_issue 10
_journal_name_full 'Acta Crystallographica Section C'
_journal_page_first o383
_journal_page_last o386
_journal_paper_doi 10.1107/S0108270112037195
_journal_volume 68
_journal_year 2012
_chemical_formula_iupac 'C14 H30 N4 O'
_chemical_formula_moiety 'C14 H30 N4 O'
_chemical_formula_sum 'C14 H30 N4 O'
_chemical_formula_weight 270.42
_chemical_melting_point 418
_chemical_name_common cycyclen
_chemical_name_systematic
;
2-(1,4,7,10-tetraazacyclododecan-1-yl)cyclohexan-1-ol
;
_space_group_IT_number 61
_symmetry_cell_setting orthorhombic
_symmetry_space_group_name_Hall '-P 2ac 2ab'
_symmetry_space_group_name_H-M 'P b c a'
_atom_sites_solution_hydrogens geom
_atom_sites_solution_primary direct
_atom_sites_solution_secondary difmap
_audit_creation_method SHELXL97
_cell_angle_alpha 90.00
_cell_angle_beta 90.00
_cell_angle_gamma 90.00
_cell_formula_units_Z 8
_cell_length_a 10.6137(14)
_cell_length_b 8.3339(10)
_cell_length_c 34.350(4)
_cell_measurement_reflns_used 858
_cell_measurement_temperature 173(2)
_cell_measurement_theta_max 20.99
_cell_measurement_theta_min 2.37
_cell_volume 3038.4(6)
_computing_cell_refinement 'SMART-NT (Bruker, 1998)'
_computing_data_collection 'SMART-NT (Bruker, 1998)'
_computing_data_reduction 'SAINT-Plus (Bruker, 1999)'
_computing_molecular_graphics 'SHELXTL (Sheldrick, 2008)'
_computing_publication_material 'SHELXTL (Sheldrick, 2008)'
_computing_structure_refinement 'SHELXL97 (Sheldrick, 2008)'
_computing_structure_solution 'SHELXS97 (Sheldrick, 2008)'
_diffrn_ambient_temperature 173(2)
_diffrn_measured_fraction_theta_full 0.999
_diffrn_measured_fraction_theta_max 0.999
_diffrn_measurement_device_type 'Bruker SMART CCD area-detector'
_diffrn_measurement_method '\f and \w'
_diffrn_radiation_monochromator graphite
_diffrn_radiation_source 'fine-focus sealed tube'
_diffrn_radiation_type MoK\a
_diffrn_radiation_wavelength 0.71073
_diffrn_reflns_av_R_equivalents 0.0553
_diffrn_reflns_av_sigmaI/netI 0.0820
_diffrn_reflns_limit_h_max 8
_diffrn_reflns_limit_h_min -13
_diffrn_reflns_limit_k_max 10
_diffrn_reflns_limit_k_min -10
_diffrn_reflns_limit_l_max 42
_diffrn_reflns_limit_l_min -39
_diffrn_reflns_number 17310
_diffrn_reflns_theta_full 26.42
_diffrn_reflns_theta_max 26.42
_diffrn_reflns_theta_min 1.19
_exptl_absorpt_coefficient_mu 0.077
_exptl_absorpt_correction_type none
_exptl_crystal_colour white
_exptl_crystal_density_diffrn 1.182
_exptl_crystal_density_method 'not measured'
_exptl_crystal_description rhombus
_exptl_crystal_F_000 1200
_exptl_crystal_size_max 0.50
_exptl_crystal_size_mid 0.39
_exptl_crystal_size_min 0.24
_refine_diff_density_max 0.262
_refine_diff_density_min -0.218
_refine_ls_extinction_coef 0.0509(19)
_refine_ls_extinction_expression 'Fc^*^ = kFc[1+0.001xFc^2^\l^3^/sin(2\q)]^-1/4^'
_refine_ls_extinction_method 'SHELXL97 (Sheldrick, 2008)'
_refine_ls_goodness_of_fit_ref 0.866
_refine_ls_hydrogen_treatment mixed
_refine_ls_matrix_type full
_refine_ls_number_parameters 189
_refine_ls_number_reflns 3127
_refine_ls_number_restraints 0
_refine_ls_restrained_S_all 0.866
_refine_ls_R_factor_all 0.0723
_refine_ls_R_factor_gt 0.0449
_refine_ls_shift/su_max 0.001
_refine_ls_shift/su_mean 0.000
_refine_ls_structure_factor_coef Fsqd
_refine_ls_weighting_details 'calc w = 1/[\s^2^(Fo^2^)+(0.0562P)^2^+0.0000P] where P=(Fo^2^+2Fc^2^)/3'
_refine_ls_weighting_scheme calc
_refine_ls_wR_factor_gt 0.1026
_refine_ls_wR_factor_ref 0.1060
_reflns_number_gt 1813
_reflns_number_total 3127
_reflns_threshold_expression I>2\s(I)
_cod_data_source_file dt3014.cif
_cod_data_source_block I
_cod_database_code 2018598
_cod_database_fobs_code 2018598

loop_
_symmetry_equiv_pos_as_xyz
'x, y, z'
'-x+1/2, -y, z+1/2'
'-x, y+1/2, -z+1/2'
'x+1/2, -y+1/2, -z'
'-x, -y, -z'
'x-1/2, y, -z-1/2'
'x, -y-1/2, z-1/2'
'-x-1/2, y-1/2, z'

loop_
_atom_site_type_symbol
_atom_site_label
_atom_site_fract_x
_atom_site_fract_y
_atom_site_fract_z
_atom_site_U_iso_or_equiv
_atom_site_adp_type
_atom_site_calc_flag
_atom_site_refinement_flags
_atom_site_occupancy
_atom_site_symmetry_multiplicity
C C1 0.00867(16) 0.02721(19) 0.67222(5) 0.0234(4) Uani d . 1 1
H H1 0.0172 0.1146 0.6920 0.028 Uiso calc R 1 1
C C2 0.14020(16) -0.0404(2) 0.66637(5) 0.0246(4) Uani d . 1 1
H H2 0.1368 -0.1298 0.6470 0.030 Uiso calc R 1 1
C C3 0.19131(17) -0.1042(2) 0.70498(5) 0.0285(5) Uani d . 1 1
H H3A 0.2748 -0.1538 0.7005 0.034 Uiso calc R 1 1
H H3B 0.2029 -0.0134 0.7232 0.034 Uiso calc R 1 1
C C4 0.10421(18) -0.2274(2) 0.72344(5) 0.0341(5) Uani d . 1 1
H H4A 0.1007 -0.3241 0.7067 0.041 Uiso calc R 1 1
H H4B 0.1384 -0.2596 0.7491 0.041 Uiso calc R 1 1
C C5 -0.02698(19) -0.1613(2) 0.72866(5) 0.0357(5) Uani d . 1 1
H H5A -0.0252 -0.0733 0.7480 0.043 Uiso calc R 1 1
H H5B -0.0830 -0.2468 0.7387 0.043 Uiso calc R 1 1
C C6 -0.07878(17) -0.0983(2) 0.69027(5) 0.0285(5) Uani d . 1 1
H H6A -0.1627 -0.0499 0.6948 0.034 Uiso calc R 1 1
H H6B -0.0893 -0.1888 0.6719 0.034 Uiso calc R 1 1
C C7 -0.09207(18) -0.0073(2) 0.60778(5) 0.0281(5) Uani d . 1 1
H H7A -0.1793 -0.0357 0.6153 0.034 Uiso calc R 1 1
H H7B -0.0415 -0.1072 0.6078 0.034 Uiso calc R 1 1
C C8 -0.09285(18) 0.0628(2) 0.56712(5) 0.0316(5) Uani d . 1 1
H H8A -0.1279 -0.0170 0.5487 0.038 Uiso calc R 1 1
H H8B -0.1479 0.1587 0.5666 0.038 Uiso calc R 1 1
C C9 0.03388(19) 0.2218(2) 0.52238(5) 0.0342(5) Uani d . 1 1
H H9A -0.0355 0.2999 0.5259 0.041 Uiso calc R 1 1
H H9B 0.0190 0.1636 0.4977 0.041 Uiso calc R 1 1
C C10 0.1574(2) 0.3106(2) 0.51990(5) 0.0393(5) Uani d . 1 1
H H10A 0.2252 0.2336 0.5133 0.047 Uiso calc R 1 1
H H10B 0.1526 0.3908 0.4987 0.047 Uiso calc R 1 1
C C11 0.11367(19) 0.5332(2) 0.56571(5) 0.0354(5) Uani d . 1 1
H H11A 0.0790 0.5785 0.5413 0.043 Uiso calc R 1 1
H H11B 0.1688 0.6156 0.5776 0.043 Uiso calc R 1 1
C C12 0.00581(18) 0.4975(2) 0.59335(5) 0.0300(5) Uani d . 1 1
H H12A -0.0422 0.5971 0.5985 0.036 Uiso calc R 1 1
H H12B -0.0520 0.4189 0.5812 0.036 Uiso calc R 1 1
C C13 -0.04617(18) 0.3868(2) 0.65762(5) 0.0275(4) Uani d . 1 1
H H13A -0.1046 0.4786 0.6606 0.033 Uiso calc R 1 1
H H13B -0.0074 0.3661 0.6833 0.033 Uiso calc R 1 1
C C14 -0.12261(17) 0.2389(2) 0.64570(5) 0.0268(4) Uani d . 1 1
H H14A -0.1802 0.2087 0.6671 0.032 Uiso calc R 1 1
H H14B -0.1744 0.2649 0.6226 0.032 Uiso calc R 1 1
N N1 -0.03994(13) 0.10406(15) 0.63674(4) 0.0216(4) Uani d . 1 1
N N2 0.03323(16) 0.10749(19) 0.55476(5) 0.0309(4) Uani d . 1 1
N N3 0.18955(17) 0.3920(2) 0.55627(4) 0.0349(4) Uani d . 1 1
N N4 0.05355(14) 0.43253(18) 0.63025(4) 0.0257(4) Uani d . 1 1
O O1 0.21727(13) 0.08585(14) 0.65153(4) 0.0289(3) Uani d . 1 1
H H2N 0.0699(16) 0.154(2) 0.5723(5) 0.024(6) Uiso d . 1 1
H H3N 0.272(2) 0.422(2) 0.5536(6) 0.054(7) Uiso d . 1 1
H H4N 0.0993(16) 0.347(2) 0.6241(5) 0.028(5) Uiso d . 1 1
H H110 0.292(2) 0.045(2) 0.6439(6) 0.052(7) Uiso d . 1 1

loop_
_atom_site_aniso_label
_atom_site_aniso_U_11
_atom_site_aniso_U_22
_atom_site_aniso_U_33
_atom_site_aniso_U_12
_atom_site_aniso_U_13
_atom_site_aniso_U_23
C1 0.0232(10) 0.0223(9) 0.0246(9) 0.0002(8) 0.0010(8) 0.0018(8)
C2 0.0248(10) 0.0220(9) 0.0271(10) -0.0016(8) 0.0026(8) 0.0018(8)
C3 0.0271(11) 0.0295(10) 0.0288(10) 0.0037(9) -0.0017(8) 0.0039(9)
C4 0.0390(13) 0.0333(11) 0.0299(11) 0.0048(10) 0.0023(9) 0.0096(9)
C5 0.0392(13) 0.0337(11) 0.0344(11) -0.0001(10) 0.0091(9) 0.0089(9)
C6 0.0251(11) 0.0286(10) 0.0318(10) -0.0019(9) 0.0042(8) 0.0058(9)
C7 0.0298(11) 0.0247(9) 0.0299(11) -0.0052(9) -0.0030(8) 0.0007(8)
C8 0.0341(11) 0.0306(10) 0.0302(10) -0.0037(9) -0.0069(9) -0.0021(9)
C9 0.0444(13) 0.0369(11) 0.0213(10) 0.0030(10) -0.0030(9) 0.0019(9)
C10 0.0448(13) 0.0467(12) 0.0265(11) 0.0028(11) 0.0024(9) 0.0107(10)
C11 0.0413(13) 0.0316(11) 0.0335(11) -0.0057(10) -0.0066(9) 0.0127(9)
C12 0.0348(12) 0.0218(9) 0.0333(11) 0.0013(9) -0.0082(9) 0.0054(8)
C13 0.0307(11) 0.0219(9) 0.0298(10) 0.0033(9) 0.0005(8) -0.0009(8)
C14 0.0231(10) 0.0264(10) 0.0309(10) 0.0017(9) 0.0007(8) 0.0010(8)
N1 0.0221(8) 0.0201(7) 0.0227(8) 0.0014(7) -0.0028(6) 0.0006(6)
N2 0.0377(10) 0.0315(9) 0.0235(9) -0.0014(8) -0.0028(8) 0.0010(8)
N3 0.0311(10) 0.0407(10) 0.0329(10) -0.0030(9) -0.0023(8) 0.0096(8)
N4 0.0289(9) 0.0209(8) 0.0272(9) 0.0018(8) -0.0024(7) 0.0033(7)
O1 0.0233(8) 0.0256(7) 0.0378(8) -0.0005(6) 0.0062(6) 0.0081(6)

loop_
_atom_type_symbol
_atom_type_description
_atom_type_scat_dispersion_real
_atom_type_scat_dispersion_imag
_atom_type_scat_source
C C 0.0033 0.0016 'International Tables Vol C Tables 4.2.6.8 and 6.1.1.4'
H H 0.0000 0.0000 'International Tables Vol C Tables 4.2.6.8 and 6.1.1.4'
N N 0.0061 0.0033 'International Tables Vol C Tables 4.2.6.8 and 6.1.1.4'
O O 0.0106 0.0060 'International Tables Vol C Tables 4.2.6.8 and 6.1.1.4'

loop_
_geom_angle_atom_site_label_1
_geom_angle_atom_site_label_2
_geom_angle_atom_site_label_3
_geom_angle
N1 C1 C2 112.00(13)
N1 C1 C6 114.89(14)
C2 C1 C6 110.95(13)
N1 C1 H1 106.1
C2 C1 H1 106.1
C6 C1 H1 106.1
O1 C2 C1 107.47(13)
O1 C2 C3 111.29(14)
C1 C2 C3 109.91(14)
O1 C2 H2 109.4
C1 C2 H2 109.4
C3 C2 H2 109.4
C4 C3 C2 112.39(15)
C4 C3 H3A 109.1
C2 C3 H3A 109.1
C4 C3 H3B 109.1
C2 C3 H3B 109.1
H3A C3 H3B 107.9
C5 C4 C3 111.37(15)
C5 C4 H4A 109.4
C3 C4 H4A 109.4
C5 C4 H4B 109.4
C3 C4 H4B 109.4
H4A C4 H4B 108.0
C4 C5 C6 110.88(15)
C4 C5 H5A 109.5
C6 C5 H5A 109.5
C4 C5 H5B 109.5
C6 C5 H5B 109.5
H5A C5 H5B 108.1
C5 C6 C1 111.59(15)
C5 C6 H6A 109.3
C1 C6 H6A 109.3
C5 C6 H6B 109.3
C1 C6 H6B 109.3
H6A C6 H6B 108.0
N1 C7 C8 112.51(14)
N1 C7 H7A 109.1
C8 C7 H7A 109.1
N1 C7 H7B 109.1
C8 C7 H7B 109.1
H7A C7 H7B 107.8
N2 C8 C7 111.32(15)
N2 C8 H8A 109.4
C7 C8 H8A 109.4
N2 C8 H8B 109.4
C7 C8 H8B 109.4
H8A C8 H8B 108.0
N2 C9 C10 111.47(16)
N2 C9 H9A 109.3
C10 C9 H9A 109.3
N2 C9 H9B 109.3
C10 C9 H9B 109.3
H9A C9 H9B 108.0
N3 C10 C9 112.48(16)
N3 C10 H10A 109.1
C9 C10 H10A 109.1
N3 C10 H10B 109.1
C9 C10 H10B 109.1
H10A C10 H10B 107.8
N3 C11 C12 113.35(15)
N3 C11 H11A 108.9
C12 C11 H11A 108.9
N3 C11 H11B 108.9
C12 C11 H11B 108.9
H11A C11 H11B 107.7
N4 C12 C11 110.63(15)
N4 C12 H12A 109.5
C11 C12 H12A 109.5
N4 C12 H12B 109.5
C11 C12 H12B 109.5
H12A C12 H12B 108.1
N4 C13 C14 114.85(14)
N4 C13 H13A 108.6
C14 C13 H13A 108.6
N4 C13 H13B 108.6
C14 C13 H13B 108.6
H13A C13 H13B 107.5
N1 C14 C13 110.97(14)
N1 C14 H14A 109.4
C13 C14 H14A 109.4
N1 C14 H14B 109.4
C13 C14 H14B 109.4
H14A C14 H14B 108.0
C14 N1 C7 113.78(13)
C14 N1 C1 111.83(13)
C7 N1 C1 114.73(13)
C8 N2 C9 113.15(15)
C8 N2 H2N 110.3(12)
C9 N2 H2N 104.5(12)
C10 N3 C11 115.78(16)
C10 N3 H3N 105.3(13)
C11 N3 H3N 109.2(13)
C13 N4 C12 113.59(14)
C13 N4 H4N 109.9(11)
C12 N4 H4N 106.3(11)
C2 O1 H110 109.5(13)

loop_
_geom_bond_atom_site_label_1
_geom_bond_atom_site_label_2
_geom_bond_distance
C1 N1 1.470(2)
C1 C2 1.519(2)
C1 C6 1.530(2)
C1 H1 1.0000
C2 O1 1.427(2)
C2 C3 1.528(2)
C2 H2 1.0000
C3 C4 1.520(2)
C3 H3A 0.9900
C3 H3B 0.9900
C4 C5 1.508(3)
C4 H4A 0.9900
C4 H4B 0.9900
C5 C6 1.522(2)
C5 H5A 0.9900
C5 H5B 0.9900
C6 H6A 0.9900
C6 H6B 0.9900
C7 N1 1.469(2)
C7 C8 1.514(2)
C7 H7A 0.9900
C7 H7B 0.9900
C8 N2 1.452(2)
C8 H8A 0.9900
C8 H8B 0.9900
C9 N2 1.465(2)
C9 C10 1.508(3)
C9 H9A 0.9900
C9 H9B 0.9900
C10 N3 1.462(2)
C10 H10A 0.9900
C10 H10B 0.9900
C11 N3 1.462(2)
C11 C12 1.517(3)
C11 H11A 0.9900
C11 H11B 0.9900
C12 N4 1.468(2)
C12 H12A 0.9900
C12 H12B 0.9900
C13 N4 1.466(2)
C13 C14 1.531(2)
C13 H13A 0.9900
C13 H13B 0.9900
C14 N1 1.459(2)
C14 H14A 0.9900
C14 H14B 0.9900
N2 H2N 0.814(17)
N3 H3N 0.92(2)
N4 H4N 0.886(18)
O1 H110 0.90(2)

loop_
_geom_hbond_atom_site_label_D
_geom_hbond_atom_site_label_H
_geom_hbond_atom_site_label_A
_geom_hbond_site_symmetry_A
_geom_hbond_distance_DH
_geom_hbond_distance_HA
_geom_hbond_distance_DA
_geom_hbond_angle_DHA
_geom_hbond_publ_flag
N2 H2N N1 . 0.814(17) 2.537(17) 2.921(2) 110.3(14) y
N2 H2N N3 . 0.814(17) 2.419(17) 2.895(2) 118.2(14) y
N3 H3N N2 8_665 0.92(2) 2.58(2) 3.447(2) 158.2(17) y
N4 H4N N1 . 0.888(17) 2.544(17) 2.920(2) 106.3(13) y
N4 H4N N3 . 0.888(17) 2.547(17) 2.942(2) 107.8(13) y
O1 H110 N4 8_655 0.90(2) 1.95(2) 2.843(2) 172.7(19) y

loop_
_geom_torsion_atom_site_label_1
_geom_torsion_atom_site_label_2
_geom_torsion_atom_site_label_3
_geom_torsion_atom_site_label_4
_geom_torsion
N1 C1 C2 O1 53.28(18)
C6 C1 C2 O1 -176.87(13)
N1 C1 C2 C3 174.53(13)
C6 C1 C2 C3 -55.62(19)
O1 C2 C3 C4 174.39(14)
C1 C2 C3 C4 55.45(19)
C2 C3 C4 C5 -55.3(2)
C3 C4 C5 C6 54.6(2)
C4 C5 C6 C1 -55.7(2)
N1 C1 C6 C5 -175.01(14)
C2 C1 C6 C5 56.68(19)
N1 C7 C8 N2 58.4(2)
N2 C9 C10 N3 -55.6(2)
N3 C11 C12 N4 59.6(2)
N4 C13 C14 N1 52.2(2)
C13 C14 N1 C7 -150.68(14)
C13 C14 N1 C1 77.34(17)
C8 C7 N1 C14 72.06(19)
C8 C7 N1 C1 -157.38(15)
C2 C1 N1 C14 -147.69(14)
C6 C1 N1 C14 84.53(17)
C2 C1 N1 C7 80.80(17)
C6 C1 N1 C7 -47.0(2)
C7 C8 N2 C9 -160.77(15)
C10 C9 N2 C8 159.14(16)
C9 C10 N3 C11 -71.6(2)
C12 C11 N3 C10 96.61(19)
C14 C13 N4 C12 69.94(19)
C11 C12 N4 C13 -176.81(14)

loop_
_cod_related_entry_id
_cod_related_entry_database
_cod_related_entry_code
1 ChemSpider 9186259
